data_4318787
loop_
_publ_author_name
'Chuan-De Wu'
'Can-Zhong Lu'
'Hong-Hui Zhuang'
'Jin-Shun Huang'

_publ_contact_author_address
; 
  The State Key Laboratory of Structural Chemistry,
  Fujian Institute of Research on the Structure of Matter,
  the Chinese Academy of Sciences, 
  Fuzhou, Fujian 350002, 
  P. R. China
;
_publ_contact_author_email czlu@ms.fjirsm.ac.cn
_publ_contact_author_fax 86-591-3714946
_publ_contact_author_name 'Can-Zhong Lu'
_publ_contact_author_phone 86-591-3705794
_publ_section_title
;
 Hybrid Coordination Polymer Constructed from \b-Octamolybdates Linked by
 Quinoxaline and Its Oxidized Product Benzimidazole Coordinated to
 Binuclear Copper(I) Fragments
;
_journal_name_full 'Inorganic Chemistry'
_journal_page_first 5636
_journal_page_last 5637
_journal_paper_doi 10.1021/ic025668o
_journal_volume 41
_journal_year 2002
_chemical_formula_sum 'C46 H36 Cu4 Mo8 N12 O26'
_chemical_formula_weight 2194.55
_chemical_name_systematic
;
 ?
;
_space_group_IT_number 2
_symmetry_cell_setting triclinic
_symmetry_space_group_name_Hall '-P 1'
_symmetry_space_group_name_H-M 'P -1'
_atom_sites_solution_hydrogens geom
_atom_sites_solution_primary direct
_atom_sites_solution_secondary difmap
_audit_creation_method SHELXL-97
_cell_angle_alpha 80.738(2)
_cell_angle_beta 85.819(3)
_cell_angle_gamma 76.338(2)
_cell_formula_units_Z 1
_cell_length_a 9.4625(6)
_cell_length_b 12.5072(5)
_cell_length_c 13.0146(7)
_cell_measurement_reflns_used 1997
_cell_measurement_temperature 293(2)
_cell_measurement_theta_max 25.06
_cell_measurement_theta_min 2.14
_cell_volume 1476.20(14)
_computing_cell_refinement 'SMART & SAINT (Siemens, 1994)'
_computing_data_collection 'SMART (Siemens, 1996)'
_computing_data_reduction 'SMART & SAINT'
_computing_molecular_graphics 'SHELXL-97 (Sheldrick, 1997)'
_computing_publication_material 'SHELXL-97 (Sheldrick, 1997)'
_computing_structure_refinement 'SHELXL-97 (Sheldrick, 1997)'
_computing_structure_solution 'SHELXS-97 (Sheldrick, 1997)'
_diffrn_ambient_temperature 293(2)
_diffrn_measured_fraction_theta_full 0.931
_diffrn_measured_fraction_theta_max 0.931
_diffrn_radiation_monochromator graphite
_diffrn_radiation_source 'fine-focus sealed tube'
_diffrn_radiation_type MoK\a
_diffrn_radiation_wavelength 0.71073
_diffrn_reflns_av_R_equivalents 0.0610
_diffrn_reflns_av_sigmaI/netI 0.1185
_diffrn_reflns_limit_h_max 8
_diffrn_reflns_limit_h_min -11
_diffrn_reflns_limit_k_max 14
_diffrn_reflns_limit_k_min -14
_diffrn_reflns_limit_l_max 15
_diffrn_reflns_limit_l_min -12
_diffrn_reflns_number 7289
_diffrn_reflns_theta_full 25.06
_diffrn_reflns_theta_max 25.06
_diffrn_reflns_theta_min 2.14
_diffrn_standards_decay_% none
_diffrn_standards_interval_count none
_diffrn_standards_interval_time none
_diffrn_standards_number none
_exptl_absorpt_coefficient_mu 3.140
_exptl_absorpt_correction_T_max 0.9107
_exptl_absorpt_correction_T_min 0.5694
_exptl_absorpt_correction_type empirical
_exptl_absorpt_process_details 'SADABS (Sheldrick, 1996)'
_exptl_crystal_colour Brown
_exptl_crystal_density_diffrn 2.469
_exptl_crystal_density_method 'not measured'
_exptl_crystal_description Prism
_exptl_crystal_F_000 1056
_exptl_crystal_size_max 0.32
_exptl_crystal_size_mid 0.06
_exptl_crystal_size_min 0.04
_refine_diff_density_max 0.693
_refine_diff_density_min -0.714
_refine_diff_density_rms 0.167
_refine_ls_extinction_coef 0.00000(15)
_refine_ls_extinction_expression Fc^*^=kFc[1+0.001xFc^2^\l^3^/sin(2\q)]^-1/4^
_refine_ls_extinction_method SHELXL
_refine_ls_goodness_of_fit_ref 1.045
_refine_ls_hydrogen_treatment mixed
_refine_ls_matrix_type full
_refine_ls_number_parameters 434
_refine_ls_number_reflns 4890
_refine_ls_number_restraints 0
_refine_ls_restrained_S_all 1.045
_refine_ls_R_factor_gt 0.0579
_refine_ls_shift/su_max 3.643
_refine_ls_shift/su_mean 0.008
_refine_ls_structure_factor_coef Fsqd
_refine_ls_weighting_details 'calc w=1/[\s^2^(Fo^2^)+(0.0190P)^2^+6.1266P] where P=(Fo^2^+2Fc^2^)/3'
_refine_ls_weighting_scheme calc
_refine_ls_wR_factor_gt 0.0849
_refine_ls_wR_factor_ref 0.1107
_reflns_number_gt 2684
_reflns_number_total 4890
_reflns_threshold_expression >2sigma(I)
_cod_data_source_file ic025668o.cif
_cod_data_source_block ic025668
_cod_depositor_comments
;
The following automatic conversions were performed:

'_symmetry_cell_setting' value 'Triclinic' changed to 'triclinic'
according to the built-in table from CIF Core dictionary named
'cif_core.dic' version 2.4.1 from 2010-06-29.

Automatic conversion script
Id: cif_fix_values 1646 2011-03-28 12:23:43Z adriana 
;
_cod_database_code 4318787
_refine_ls_r_factor_ref 0.1409

loop_
_symmetry_equiv_pos_as_xyz
'x, y, z'
'-x, -y, -z'

loop_
_atom_site_label
_atom_site_type_symbol
_atom_site_fract_x
_atom_site_fract_y
_atom_site_fract_z
_atom_site_U_iso_or_equiv
_atom_site_adp_type
_atom_site_occupancy
_atom_site_symmetry_multiplicity
_atom_site_calc_flag
_atom_site_refinement_flags
_atom_site_disorder_assembly
_atom_site_disorder_group
Mo1 Mo 0.68649(10) 0.92660(8) 0.47770(8) 0.0251(3) Uani 1 1 d . . .
Mo2 Mo 0.52457(11) 0.82209(8) 0.29778(8) 0.0309(3) Uani 1 1 d . . .
Mo3 Mo 0.55334(11) 0.90665(8) 0.71158(8) 0.0283(3) Uani 1 1 d . . .
Mo4 Mo 0.38183(10) 0.80773(8) 0.53358(8) 0.0274(3) Uani 1 1 d . . .
Cu1 Cu 0.13947(17) 0.77801(12) 0.30020(14) 0.0508(5) Uani 1 1 d . . .
Cu2 Cu 0.30375(17) 0.72655(12) 0.81193(13) 0.0468(5) Uani 1 1 d . . .
O1 O 0.6352(8) 0.7317(6) 0.2297(6) 0.045(2) Uani 1 1 d . . .
O2 O 0.7119(7) 0.8403(6) 0.3825(6) 0.034(2) Uani 1 1 d . . .
O3 O 0.5615(7) 1.0430(5) 0.5745(5) 0.0264(18) Uani 1 1 d . . .
O4 O 0.5066(8) 0.7327(5) 0.4331(5) 0.0303(19) Uani 1 1 d . . .
O5 O 0.4538(8) 1.0342(6) 0.7684(6) 0.034(2) Uani 1 1 d . . .
O6 O 0.6619(7) 1.0650(5) 0.3858(5) 0.0296(19) Uani 1 1 d . . .
O7 O 0.4833(8) 0.8060(6) 0.7898(5) 0.037(2) Uani 1 1 d . . .
O8 O 0.6020(7) 0.8308(5) 0.5854(5) 0.0287(19) Uani 1 1 d . . .
O9 O 0.3848(8) 0.7023(6) 0.6356(6) 0.038(2) Uani 1 1 d . . .
O10 O 0.2163(8) 0.8267(6) 0.4806(6) 0.040(2) Uani 1 1 d . . .
O11 O 0.3538(8) 0.8255(6) 0.2595(6) 0.039(2) Uani 1 1 d . . .
O12 O 0.7246(7) 0.8881(6) 0.7531(6) 0.038(2) Uani 1 1 d . . .
O13 O 0.8509(7) 0.9140(6) 0.5230(5) 0.0280(19) Uani 1 1 d . . .
N1 N 0.1513(10) 0.8610(7) 0.8028(8) 0.037(2) Uani 1 1 d . . .
N2 N -0.0200(10) 1.0797(7) 0.7513(8) 0.038(3) Uani 1 1 d . . .
N3 N 0.4782(13) 0.3477(8) 0.9478(9) 0.048(3) Uani 1 1 d . . .
N4 N 0.3676(11) 0.5711(7) 0.8657(8) 0.035(2) Uani 1 1 d . . .
N5 N 0.1771(11) 0.6257(8) 0.3498(8) 0.041(3) Uani 1 1 d . . .
N6 N 0.2767(11) 0.4486(8) 0.4302(7) 0.049(3) Uani 1 1 d . . .
H6B H 0.3406 0.3939 0.4603 0.059 Uiso 1 1 calc R . .
C1 C 0.1584(18) 0.4156(12) 1.1171(12) 0.065(5) Uani 1 1 d . . .
H1A H 0.1077 0.3823 1.1721 0.078 Uiso 1 1 calc R . .
C2 C 0.1096(14) 0.5296(13) 1.0788(10) 0.058(4) Uani 1 1 d . . .
H2A H 0.0314 0.5717 1.1130 0.070 Uiso 1 1 calc R . .
C3 C 0.1743(15) 0.5810(11) 0.9920(10) 0.052(4) Uani 1 1 d . . .
H3A H 0.1366 0.6548 0.9641 0.062 Uiso 1 1 calc R . .
C4 C 0.2988(12) 0.5171(10) 0.9480(10) 0.036(3) Uani 1 1 d . . .
C5 C 0.3510(14) 0.4079(10) 0.9861(10) 0.041(3) Uani 1 1 d . . .
C6 C 0.2765(17) 0.3558(12) 1.0748(10) 0.056(4) Uani 1 1 d . . .
H6A H 0.3112 0.2813 1.1017 0.067 Uiso 1 1 calc R . .
C7 C 0.5374(17) 0.3993(12) 0.8684(11) 0.062(4) Uani 1 1 d . . .
H7A H 0.6217 0.3603 0.8378 0.074 Uiso 1 1 calc R . .
C8 C 0.4825(15) 0.5098(11) 0.8258(10) 0.045(3) Uani 1 1 d . . .
H8A H 0.5295 0.5406 0.7672 0.054 Uiso 1 1 calc R . .
C9 C 0.1567(12) 0.9458(10) 0.8599(9) 0.031(3) Uani 1 1 d . . .
C10 C 0.2456(12) 0.9227(11) 0.9471(10) 0.043(3) Uani 1 1 d . . .
H10A H 0.3015 0.8512 0.9657 0.051 Uiso 1 1 calc R . .
C11 C 0.2503(14) 1.0028(14) 1.0032(10) 0.056(4) Uani 1 1 d . . .
H11A H 0.3125 0.9879 1.0585 0.067 Uiso 1 1 calc R . .
C12 C 0.1620(16) 1.1076(12) 0.9780(11) 0.059(4) Uani 1 1 d . . .
H12A H 0.1607 1.1610 1.0204 0.071 Uiso 1 1 calc R . .
C13 C 0.0777(15) 1.1355(10) 0.8946(10) 0.051(4) Uani 1 1 d . . .
H13A H 0.0263 1.2085 0.8758 0.061 Uiso 1 1 calc R . .
C14 C 0.0690(12) 1.0512(9) 0.8358(11) 0.039(3) Uani 1 1 d . . .
C15 C -0.0196(12) 0.9977(10) 0.7017(9) 0.037(3) Uani 1 1 d . . .
H15A H -0.0807 1.0117 0.6458 0.044 Uiso 1 1 calc R . .
C16 C 0.0647(12) 0.8911(9) 0.7255(10) 0.035(3) Uani 1 1 d . . .
H16A H 0.0591 0.8384 0.6840 0.043 Uiso 1 1 calc R . .
C17 C -0.0836(19) 0.3997(12) 0.3759(11) 0.066(4) Uani 1 1 d . . .
H17A H -0.1400 0.3473 0.3805 0.079 Uiso 1 1 calc R . .
C18 C 0.0505(17) 0.3688(11) 0.4134(12) 0.062(4) Uani 1 1 d . . .
H18A H 0.0862 0.2965 0.4460 0.075 Uiso 1 1 calc R . .
C19 C 0.1345(12) 0.4469(9) 0.4026(9) 0.031(3) Uani 1 1 d . . .
C20 C 0.0774(12) 0.5541(9) 0.3547(8) 0.029(3) Uani 1 1 d . . .
C21 C 0.2910(15) 0.5620(11) 0.3968(10) 0.054(4) Uani 1 1 d . . .
H21A H 0.3731 0.5868 0.4078 0.064 Uiso 1 1 calc R . .
C22 C -0.0609(13) 0.5862(10) 0.3191(9) 0.043(3) Uani 1 1 d . . .
H22A H -0.0985 0.6590 0.2885 0.052 Uiso 1 1 calc R . .
C23 C -0.1406(14) 0.5090(11) 0.3299(11) 0.053(4) Uani 1 1 d . . .
H23A H -0.2351 0.5286 0.3063 0.064 Uiso 1 1 calc R . .

loop_
_atom_site_aniso_label
_atom_site_aniso_U_11
_atom_site_aniso_U_22
_atom_site_aniso_U_33
_atom_site_aniso_U_23
_atom_site_aniso_U_13
_atom_site_aniso_U_12
Mo1 0.0216(6) 0.0247(6) 0.0289(6) 0.0009(5) -0.0031(5) -0.0077(5)
Mo2 0.0288(6) 0.0332(6) 0.0326(7) -0.0057(5) -0.0024(5) -0.0101(5)
Mo3 0.0288(6) 0.0303(6) 0.0261(6) 0.0045(5) -0.0045(5) -0.0118(5)
Mo4 0.0262(6) 0.0262(6) 0.0310(6) 0.0014(5) -0.0027(5) -0.0113(5)
Cu1 0.0509(11) 0.0304(9) 0.0677(12) 0.0015(9) -0.0044(9) -0.0077(8)
Cu2 0.0454(10) 0.0345(9) 0.0568(11) 0.0052(8) -0.0027(8) -0.0094(8)
O1 0.040(5) 0.046(5) 0.047(6) -0.014(4) -0.004(4) -0.002(4)
O2 0.023(4) 0.033(5) 0.047(5) -0.007(4) -0.008(4) -0.007(4)
O3 0.032(5) 0.025(4) 0.025(4) 0.002(3) -0.007(4) -0.014(4)
O4 0.045(5) 0.022(4) 0.030(5) -0.003(3) -0.004(4) -0.020(4)
O5 0.038(5) 0.031(5) 0.033(5) 0.000(4) -0.004(4) -0.008(4)
O6 0.033(5) 0.023(4) 0.031(5) 0.007(4) 0.001(4) -0.013(4)
O7 0.040(5) 0.049(5) 0.023(5) 0.008(4) -0.007(4) -0.019(4)
O8 0.032(5) 0.024(4) 0.026(4) 0.001(4) -0.006(4) 0.000(4)
O9 0.040(5) 0.038(5) 0.036(5) 0.004(4) -0.006(4) -0.015(4)
O10 0.035(5) 0.042(5) 0.044(5) -0.003(4) -0.002(4) -0.014(4)
O11 0.034(5) 0.045(5) 0.041(5) -0.005(4) -0.001(4) -0.018(4)
O12 0.023(4) 0.057(6) 0.040(5) 0.005(4) -0.015(4) -0.024(4)
O13 0.013(4) 0.034(5) 0.039(5) -0.008(4) -0.007(4) -0.003(3)
N1 0.034(6) 0.032(6) 0.041(6) 0.002(5) -0.001(5) -0.008(5)
N2 0.025(6) 0.027(6) 0.062(8) -0.013(6) 0.002(5) -0.002(5)
N3 0.058(8) 0.028(6) 0.055(8) 0.004(6) -0.028(7) 0.000(6)
N4 0.037(6) 0.021(5) 0.044(7) -0.001(5) 0.000(5) -0.005(5)
N5 0.034(6) 0.027(6) 0.051(7) 0.005(5) -0.007(5) 0.010(5)
N6 0.044(7) 0.049(7) 0.035(6) -0.006(5) 0.004(5) 0.025(6)
C1 0.077(12) 0.047(10) 0.066(11) 0.018(9) -0.004(9) -0.023(9)
C2 0.039(9) 0.093(13) 0.052(10) -0.021(9) 0.011(7) -0.031(9)
C3 0.068(10) 0.041(8) 0.048(9) 0.008(7) -0.011(8) -0.024(8)
C4 0.022(7) 0.039(8) 0.051(9) -0.015(7) -0.013(6) -0.004(6)
C5 0.051(9) 0.029(7) 0.043(8) 0.007(7) -0.038(7) -0.007(7)
C6 0.075(11) 0.047(9) 0.043(9) 0.029(8) -0.032(8) -0.025(9)
C7 0.087(12) 0.061(11) 0.037(9) -0.021(8) -0.031(9) 0.004(9)
C8 0.057(9) 0.050(9) 0.027(7) -0.001(7) -0.022(7) -0.008(8)
C9 0.025(7) 0.038(7) 0.032(7) 0.001(6) 0.008(6) -0.016(6)
C10 0.024(7) 0.064(9) 0.041(8) 0.002(7) 0.003(6) -0.022(7)
C11 0.038(8) 0.106(13) 0.030(8) -0.017(9) -0.008(7) -0.022(9)
C12 0.087(12) 0.050(9) 0.048(10) -0.017(8) -0.008(9) -0.020(9)
C13 0.072(10) 0.033(8) 0.048(9) 0.015(7) -0.003(8) -0.027(7)
C14 0.022(7) 0.025(7) 0.070(10) -0.010(7) -0.004(7) -0.003(6)
C15 0.021(7) 0.050(8) 0.035(8) 0.003(7) -0.011(6) -0.004(6)
C16 0.035(7) 0.026(7) 0.048(8) -0.003(6) -0.001(6) -0.016(6)
C17 0.098(14) 0.048(10) 0.055(10) 0.004(8) 0.008(9) -0.034(10)
C18 0.058(10) 0.035(9) 0.079(12) 0.004(8) 0.015(9) 0.008(8)
C19 0.029(7) 0.016(6) 0.047(8) -0.004(6) 0.002(6) -0.008(6)
C20 0.028(7) 0.027(7) 0.032(7) -0.001(5) 0.010(6) -0.010(6)
C21 0.065(10) 0.044(9) 0.064(10) -0.004(8) 0.010(8) -0.041(8)
C22 0.036(8) 0.041(8) 0.048(9) 0.000(7) -0.010(7) -0.003(7)
C23 0.039(8) 0.048(9) 0.079(11) -0.018(8) 0.001(8) -0.020(7)

loop_
_atom_type_symbol
_atom_type_description
_atom_type_scat_dispersion_real
_atom_type_scat_dispersion_imag
_atom_type_scat_source
C C 0.0033 0.0016 'International Tables Vol C Tables 4.2.6.8 and 6.1.1.4'
H H 0.0000 0.0000 'International Tables Vol C Tables 4.2.6.8 and 6.1.1.4'
N N 0.0061 0.0033 'International Tables Vol C Tables 4.2.6.8 and 6.1.1.4'
O O 0.0106 0.0060 'International Tables Vol C Tables 4.2.6.8 and 6.1.1.4'
Cu Cu 0.3201 1.2651 'International Tables Vol C Tables 4.2.6.8 and 6.1.1.4'
Mo Mo -1.6832 0.6857 'International Tables Vol C Tables 4.2.6.8 and 6.1.1.4'

loop_
_geom_angle_atom_site_label_1
_geom_angle_atom_site_label_2
_geom_angle_atom_site_label_3
_geom_angle
_geom_angle_site_symmetry_1
_geom_angle_site_symmetry_3
_geom_angle_publ_flag
O13 Mo1 O2 105.9(3) . . ?
O13 Mo1 O6 101.7(3) . . ?
O2 Mo1 O6 97.3(3) . . ?
O13 Mo1 O8 101.8(3) . . ?
O2 Mo1 O8 96.9(3) . . ?
O6 Mo1 O8 148.0(3) . . ?
O13 Mo1 O3 98.8(3) . . ?
O2 Mo1 O3 155.3(3) . . ?
O6 Mo1 O3 77.8(3) . . ?
O8 Mo1 O3 77.4(3) . . ?
O13 Mo1 O3 174.1(3) . 2_676 ?
O2 Mo1 O3 80.0(3) . 2_676 ?
O6 Mo1 O3 77.6(2) . 2_676 ?
O8 Mo1 O3 76.8(2) . 2_676 ?
O3 Mo1 O3 75.3(3) . 2_676 ?
O13 Mo1 Mo3 89.8(2) . . ?
O2 Mo1 Mo3 133.2(2) . . ?
O6 Mo1 Mo3 122.9(2) . . ?
O8 Mo1 Mo3 36.3(2) . . ?
O3 Mo1 Mo3 45.11(17) . . ?
O3 Mo1 Mo3 85.74(17) 2_676 . ?
O13 Mo1 Mo4 91.0(2) . 2_676 ?
O2 Mo1 Mo4 132.7(2) . 2_676 ?
O6 Mo1 Mo4 35.5(2) . 2_676 ?
O8 Mo1 Mo4 122.9(2) . 2_676 ?
O3 Mo1 Mo4 45.56(17) . 2_676 ?
O3 Mo1 Mo4 85.08(15) 2_676 2_676 ?
Mo3 Mo1 Mo4 89.49(4) . 2_676 ?
O1 Mo2 O11 104.3(4) . . ?
O1 Mo2 O5 105.3(4) . 2_676 ?
O11 Mo2 O5 99.9(3) . 2_676 ?
O1 Mo2 O4 102.8(3) . . ?
O11 Mo2 O4 95.6(3) . . ?
O5 Mo2 O4 143.2(3) 2_676 . ?
O1 Mo2 O2 90.9(3) . . ?
O11 Mo2 O2 164.3(3) . . ?
O5 Mo2 O2 79.5(3) 2_676 . ?
O4 Mo2 O2 76.8(3) . . ?
O1 Mo2 O3 160.6(3) . 2_676 ?
O11 Mo2 O3 95.1(3) . 2_676 ?
O5 Mo2 O3 71.9(3) 2_676 2_676 ?
O4 Mo2 O3 73.6(2) . 2_676 ?
O2 Mo2 O3 69.7(2) . 2_676 ?
O12 Mo3 O7 104.6(3) . . ?
O12 Mo3 O5 102.1(4) . . ?
O7 Mo3 O5 100.6(3) . . ?
O12 Mo3 O8 98.6(3) . . ?
O7 Mo3 O8 98.1(3) . . ?
O5 Mo3 O8 147.5(3) . . ?
O12 Mo3 O3 98.6(3) . . ?
O7 Mo3 O3 156.4(3) . . ?
O5 Mo3 O3 78.6(3) . . ?
O8 Mo3 O3 73.8(2) . . ?
O12 Mo3 O6 166.9(3) . 2_676 ?
O7 Mo3 O6 84.6(3) . 2_676 ?
O5 Mo3 O6 85.0(3) . 2_676 ?
O8 Mo3 O6 70.5(3) . 2_676 ?
O3 Mo3 O6 71.8(2) . 2_676 ?
O12 Mo3 Mo1 88.0(3) . . ?
O7 Mo3 Mo1 133.2(3) . . ?
O5 Mo3 Mo1 120.9(2) . . ?
O8 Mo3 Mo1 35.16(19) . . ?
O3 Mo3 Mo1 42.34(18) . . ?
O6 Mo3 Mo1 78.94(17) 2_676 . ?
O10 Mo4 O9 104.7(3) . . ?
O10 Mo4 O4 100.8(3) . . ?
O9 Mo4 O4 101.5(3) . . ?
O10 Mo4 O6 99.2(3) . 2_676 ?
O9 Mo4 O6 98.4(3) . 2_676 ?
O4 Mo4 O6 147.0(3) . 2_676 ?
O10 Mo4 O3 93.1(3) . 2_676 ?
O9 Mo4 O3 161.4(3) . 2_676 ?
O4 Mo4 O3 79.9(3) . 2_676 ?
O6 Mo4 O3 73.1(3) 2_676 2_676 ?
O10 Mo4 O8 164.7(3) . . ?
O9 Mo4 O8 89.3(3) . . ?
O4 Mo4 O8 82.0(3) . . ?
O6 Mo4 O8 72.2(3) 2_676 . ?
O3 Mo4 O8 72.5(2) 2_676 . ?
O10 Mo4 Mo1 86.7(2) . 2_676 ?
O9 Mo4 Mo1 132.2(3) . 2_676 ?
O4 Mo4 Mo1 122.0(2) . 2_676 ?
O6 Mo4 Mo1 33.90(18) 2_676 2_676 ?
O3 Mo4 Mo1 42.19(18) 2_676 2_676 ?
O8 Mo4 Mo1 79.19(16) . 2_676 ?
N5 Cu1 N2 155.1(4) . 2_576 ?
N5 Cu1 O11 108.2(4) . . ?
N2 Cu1 O11 96.1(3) 2_576 . ?
N4 Cu2 N1 148.6(4) . . ?
N4 Cu2 O7 110.9(4) . . ?
N1 Cu2 O7 96.8(3) . . ?
N4 Cu2 O9 94.0(4) . . ?
N1 Cu2 O9 106.4(3) . . ?
O7 Cu2 O9 78.1(3) . . ?
Mo1 O2 Mo2 121.1(4) . . ?
Mo1 O3 Mo3 92.6(2) . . ?
Mo1 O3 Mo4 92.2(3) . 2_676 ?
Mo3 O3 Mo4 162.9(3) . 2_676 ?
Mo1 O3 Mo1 104.7(3) . 2_676 ?
Mo3 O3 Mo1 97.8(2) . 2_676 ?
Mo4 O3 Mo1 96.8(2) 2_676 2_676 ?
Mo1 O3 Mo2 166.1(3) . 2_676 ?
Mo3 O3 Mo2 86.4(2) . 2_676 ?
Mo4 O3 Mo2 85.1(2) 2_676 2_676 ?
Mo1 O3 Mo2 89.2(2) 2_676 2_676 ?
Mo4 O4 Mo2 115.4(3) . . ?
Mo3 O5 Mo2 119.5(4) . 2_676 ?
Mo1 O6 Mo4 110.6(3) . 2_676 ?
Mo1 O6 Mo3 109.4(3) . 2_676 ?
Mo4 O6 Mo3 103.4(3) 2_676 2_676 ?
Mo3 O7 Cu2 143.9(4) . . ?
Mo1 O8 Mo3 108.6(3) . . ?
Mo1 O8 Mo4 110.7(3) . . ?
Mo3 O8 Mo4 105.7(3) . . ?
Mo4 O9 Cu2 125.2(4) . . ?
Mo2 O11 Cu1 147.7(4) . . ?
C16 N1 C9 115.0(10) . . ?
C16 N1 Cu2 121.7(9) . . ?
C9 N1 Cu2 120.7(8) . . ?
C15 N2 C14 114.1(10) . . ?
C15 N2 Cu1 117.4(9) . 2_576 ?
C14 N2 Cu1 128.5(8) . 2_576 ?
C7 N3 C5 115.2(12) . . ?
C8 N4 C4 115.3(10) . . ?
C8 N4 Cu2 120.9(9) . . ?
C4 N4 Cu2 123.8(8) . . ?
C21 N5 C20 103.8(9) . . ?
C21 N5 Cu1 129.2(9) . . ?
C20 N5 Cu1 126.7(7) . . ?
C19 N6 C21 105.4(9) . . ?
C6 C1 C2 120.2(14) . . ?
C3 C2 C1 122.1(14) . . ?
C2 C3 C4 117.0(13) . . ?
C5 C4 N4 121.8(12) . . ?
C5 C4 C3 121.7(13) . . ?
N4 C4 C3 116.5(11) . . ?
C4 C5 N3 121.5(12) . . ?
C4 C5 C6 119.6(14) . . ?
N3 C5 C6 118.7(12) . . ?
C1 C6 C5 119.2(13) . . ?
N3 C7 C8 124.0(15) . . ?
N4 C8 C7 121.9(13) . . ?
C14 C9 N1 120.6(11) . . ?
C14 C9 C10 119.1(12) . . ?
N1 C9 C10 120.2(11) . . ?
C11 C10 C9 120.8(13) . . ?
C10 C11 C12 119.3(12) . . ?
C13 C12 C11 122.7(13) . . ?
C12 C13 C14 118.5(13) . . ?
N2 C14 C9 122.1(11) . . ?
N2 C14 C13 118.5(11) . . ?
C9 C14 C13 119.3(12) . . ?
N2 C15 C16 124.9(11) . . ?
N1 C16 C15 123.2(11) . . ?
C18 C17 C23 121.4(14) . . ?
C17 C18 C19 118.5(13) . . ?
C18 C19 C20 119.3(11) . . ?
C18 C19 N6 136.1(11) . . ?
C20 C19 N6 104.6(9) . . ?
C22 C20 C19 122.1(11) . . ?
C22 C20 N5 125.1(11) . . ?
C19 C20 N5 112.8(10) . . ?
N5 C21 N6 113.2(11) . . ?
C23 C22 C20 117.8(12) . . ?
C22 C23 C17 120.9(13) . . ?

loop_
_geom_bond_atom_site_label_1
_geom_bond_atom_site_label_2
_geom_bond_distance
_geom_bond_site_symmetry_2
_geom_bond_publ_flag
Mo1 O13 1.668(6) . ?
Mo1 O2 1.738(7) . ?
Mo1 O6 1.914(6) . ?
Mo1 O8 1.946(7) . ?
Mo1 O3 2.159(7) . ?
Mo1 O3 2.417(6) 2_676 ?
Mo1 Mo3 3.2030(15) . ?
Mo1 Mo4 3.2127(14) 2_676 ?
Mo2 O1 1.670(8) . ?
Mo2 O11 1.715(7) . ?
Mo2 O5 1.914(7) 2_676 ?
Mo2 O4 1.947(7) . ?
Mo2 O2 2.229(7) . ?
Mo2 O3 2.516(7) 2_676 ?
Mo3 O12 1.698(7) . ?
Mo3 O7 1.715(7) . ?
Mo3 O5 1.884(7) . ?
Mo3 O8 1.998(7) . ?
Mo3 O3 2.271(6) . ?
Mo3 O6 2.401(7) 2_676 ?
Mo4 O10 1.708(7) . ?
Mo4 O9 1.711(7) . ?
Mo4 O4 1.906(7) . ?
Mo4 O6 1.993(7) 2_676 ?
Mo4 O3 2.296(6) 2_676 ?
Mo4 O8 2.330(7) . ?
Mo4 Mo1 3.2127(14) 2_676 ?
Cu1 N5 1.869(9) . ?
Cu1 N2 1.916(9) 2_576 ?
Cu1 O11 2.249(7) . ?
Cu2 N4 1.924(9) . ?
Cu2 N1 1.934(9) . ?
Cu2 O7 2.143(7) . ?
Cu2 O9 2.409(8) . ?
O3 Mo4 2.296(6) 2_676 ?
O3 Mo1 2.417(6) 2_676 ?
O3 Mo2 2.516(7) 2_676 ?
O5 Mo2 1.914(7) 2_676 ?
O6 Mo4 1.993(7) 2_676 ?
O6 Mo3 2.401(7) 2_676 ?
N1 C16 1.295(13) . ?
N1 C9 1.402(14) . ?
N2 C15 1.295(14) . ?
N2 C14 1.383(14) . ?
N2 Cu1 1.916(9) 2_576 ?
N3 C7 1.291(16) . ?
N3 C5 1.367(16) . ?
N4 C8 1.301(14) . ?
N4 C4 1.379(14) . ?
N5 C21 1.305(15) . ?
N5 C20 1.437(13) . ?
N6 C19 1.423(14) . ?
N6 C21 1.450(14) . ?
C1 C6 1.326(19) . ?
C1 C2 1.410(18) . ?
C2 C3 1.384(17) . ?
C3 C4 1.399(16) . ?
C4 C5 1.362(15) . ?
C5 C6 1.453(17) . ?
C7 C8 1.395(17) . ?
C9 C14 1.383(15) . ?
C9 C10 1.413(15) . ?
C10 C11 1.341(17) . ?
C11 C12 1.381(18) . ?
C12 C13 1.345(17) . ?
C13 C14 1.419(16) . ?
C15 C16 1.383(15) . ?
C17 C18 1.341(18) . ?
C17 C23 1.397(17) . ?
C18 C19 1.382(16) . ?
C19 C20 1.385(14) . ?
C20 C22 1.367(14) . ?
C22 C23 1.344(15) . ?
